data_4082138
loop_
_publ_author_name
'Zhang, Jian'
'Zheng, Fangrui'
'Xie, Zuowei'

_publ_section_title
;
 Synthesis and Characterization of 14-Vertex Carboranes
;
_journal_issue 24
_journal_name_full Organometallics
_journal_page_first 7399
_journal_paper_doi 10.1021/om4009235
_journal_volume 32
_journal_year 2013
_chemical_formula_sum 'C10 H20 B12'
_chemical_formula_weight 269.98
_chemical_name_systematic
; 
 ? 
;
_space_group_IT_number 14
_symmetry_cell_setting monoclinic
_symmetry_space_group_name_Hall '-P 2ybc'
_symmetry_space_group_name_H-M 'P 1 21/c 1'
_atom_sites_solution_hydrogens geom
_atom_sites_solution_primary direct
_atom_sites_solution_secondary difmap
_audit_creation_method SHELXL-97
_cell_angle_alpha 90.00
_cell_angle_beta 90.865(2)
_cell_angle_gamma 90.00
_cell_formula_units_Z 4
_cell_length_a 8.1522(9)
_cell_length_b 11.0823(11)
_cell_length_c 17.4988(18)
_cell_measurement_reflns_used 39
_cell_measurement_temperature 296(2)
_cell_measurement_theta_max 15
_cell_measurement_theta_min 15
_cell_volume 1580.8(3)
_computing_cell_refinement 'BRUKER KAPPA APEXII DUO DIFFRACTOMETER'
_computing_data_collection 'BRUKER KAPPA APEXII DUO DIFFRACTOMETER'
_computing_data_reduction 'BRUKER KAPPA APEXII DUO DIFFRACTOMETER'
_computing_molecular_graphics 'SIEMENS SHELXTL'
_computing_publication_material 'SIEMENS SHELXTL'
_computing_structure_refinement 'SHELXL-97 (Sheldrick, 2008)'
_computing_structure_solution 'SHELXS-97 (Sheldrick, 2008)'
_diffrn_ambient_temperature 296(2)
_diffrn_measured_fraction_theta_full 0.999
_diffrn_measured_fraction_theta_max 0.999
_diffrn_measurement_device_type 'BRUKER KAPPA APEXII DUO DIFFRACTOMETER'
_diffrn_measurement_method 'PHI & OMEGA SCAN'
_diffrn_radiation_monochromator graphite
_diffrn_radiation_source 'fine-focus sealed tube'
_diffrn_radiation_type MoK\a
_diffrn_radiation_wavelength 0.71073
_diffrn_reflns_av_R_equivalents 0.0768
_diffrn_reflns_av_sigmaI/netI 0.0649
_diffrn_reflns_limit_h_max 9
_diffrn_reflns_limit_h_min -9
_diffrn_reflns_limit_k_max 13
_diffrn_reflns_limit_k_min -13
_diffrn_reflns_limit_l_max 21
_diffrn_reflns_limit_l_min -17
_diffrn_reflns_number 11851
_diffrn_reflns_theta_full 25.25
_diffrn_reflns_theta_max 25.25
_diffrn_reflns_theta_min 2.33
_exptl_absorpt_coefficient_mu 0.052
_exptl_absorpt_correction_T_max 0.7456
_exptl_absorpt_correction_T_min 0.6391
_exptl_absorpt_correction_type multi-scan
_exptl_crystal_colour colourless
_exptl_crystal_density_diffrn 1.134
_exptl_crystal_density_method 'not measured'
_exptl_crystal_description block
_exptl_crystal_F_000 560
_exptl_crystal_size_max 0.40
_exptl_crystal_size_mid 0.30
_exptl_crystal_size_min 0.20
_refine_diff_density_max 0.162
_refine_diff_density_min -0.136
_refine_diff_density_rms 0.033
_refine_ls_extinction_method none
_refine_ls_goodness_of_fit_ref 1.022
_refine_ls_hydrogen_treatment riding
_refine_ls_matrix_type full
_refine_ls_number_parameters 207
_refine_ls_number_reflns 2862
_refine_ls_number_restraints 0
_refine_ls_restrained_S_all 1.022
_refine_ls_R_factor_all 0.1206
_refine_ls_R_factor_gt 0.0580
_refine_ls_shift/su_max 0.001
_refine_ls_shift/su_mean 0.000
_refine_ls_structure_factor_coef Fsqd
_refine_ls_weighting_details 'calc w=1/[\s^2^(Fo^2^)+(0.0866P)^2^+0.2526P] where P=(Fo^2^+2Fc^2^)/3'
_refine_ls_weighting_scheme calc
_refine_ls_wR_factor_gt 0.1476
_refine_ls_wR_factor_ref 0.1862
_reflns_number_gt 1545
_reflns_number_total 2862
_reflns_threshold_expression >2sigma(I)
_cod_data_source_file om4009235_si_002.cif
_cod_data_source_block 14a
_cod_depositor_comments
;
The following automatic conversions were performed:

'_symmetry_cell_setting' value 'Monoclinic' changed to 'monoclinic'
according to /home/saulius/struct/CIF-dictionaries/cif_core.dic
dictionary named 'cif_core.dic' version 2.4.2 from 2011-04-26.

Automatic conversion script
Id: cif_fix_values 1891 2012-01-12 08:04:46Z andrius 
;
_cod_original_sg_symbol_H-M P2(1)/c
_cod_database_code 4082138

loop_
_symmetry_equiv_pos_as_xyz
'x, y, z'
'-x, y+1/2, -z+1/2'
'-x, -y, -z'
'x, -y-1/2, z-1/2'

loop_
_atom_site_label
_atom_site_type_symbol
_atom_site_fract_x
_atom_site_fract_y
_atom_site_fract_z
_atom_site_U_iso_or_equiv
_atom_site_adp_type
_atom_site_occupancy
_atom_site_symmetry_multiplicity
_atom_site_calc_flag
_atom_site_refinement_flags
C2 C 0.2858(3) 0.2985(2) -0.06995(14) 0.0543(7) Uani 1 1 d .
C3 C 0.3742(3) 0.2348(2) -0.13988(13) 0.0530(7) Uani 1 1 d .
C11 C 0.3280(3) 0.2414(3) 0.00722(15) 0.0651(8) Uani 1 1 d .
H11A H 0.3035 0.2989 0.0472 0.078 Uiso 1 1 calc R
H11B H 0.2581 0.1716 0.0144 0.078 Uiso 1 1 calc R
C12 C 0.5028(3) 0.2029(2) 0.01599(14) 0.0570(7) Uani 1 1 d .
C13 C 0.5893(4) 0.2200(3) 0.08354(16) 0.0730(9) Uani 1 1 d .
H13A H 0.5395 0.2589 0.1242 0.088 Uiso 1 1 calc R
C14 C 0.7470(5) 0.1805(3) 0.0912(2) 0.0881(11) Uani 1 1 d .
H14A H 0.8037 0.1919 0.1371 0.106 Uiso 1 1 calc R
C15 C 0.8229(4) 0.1239(3) 0.0313(2) 0.0845(10) Uani 1 1 d .
H15A H 0.9301 0.0964 0.0371 0.101 Uiso 1 1 calc R
C16 C 0.7398(3) 0.1078(3) -0.03728(17) 0.0696(8) Uani 1 1 d .
H16A H 0.7918 0.0713 -0.0782 0.084 Uiso 1 1 calc R
C17 C 0.5790(3) 0.1463(2) -0.04476(14) 0.0555(7) Uani 1 1 d .
C18 C 0.4832(3) 0.1282(2) -0.11752(14) 0.0627(8) Uani 1 1 d .
H18A H 0.4149 0.0571 -0.1123 0.075 Uiso 1 1 calc R
H18B H 0.5592 0.1129 -0.1585 0.075 Uiso 1 1 calc R
B1 B 0.1386(4) 0.2207(3) -0.1404(2) 0.0717(10) Uani 1 1 d .
B4 B 0.2789(4) 0.2164(3) -0.22412(18) 0.0693(10) Uani 1 1 d .
H4 H 0.3044 0.1319 -0.2547 0.083 Uiso 1 1 calc R
B5 B 0.0858(5) 0.2762(3) -0.2385(2) 0.0872(13) Uani 1 1 d .
H5 H 0.0057 0.2273 -0.2790 0.105 Uiso 1 1 calc R
B6 B -0.0086(5) 0.3444(4) -0.1629(2) 0.0909(12) Uani 1 1 d .
H6 H -0.1427 0.3342 -0.1607 0.109 Uiso 1 1 calc R
B7 B 0.0942(4) 0.3492(3) -0.0758(2) 0.0748(10) Uani 1 1 d .
H7 H 0.0191 0.3376 -0.0246 0.090 Uiso 1 1 calc R
B8 B 0.4310(4) 0.3779(3) -0.11654(16) 0.0596(8) Uani 1 1 d .
H8 H 0.5512 0.4064 -0.0935 0.072 Uiso 1 1 calc R
B9 B 0.4270(5) 0.3313(3) -0.21074(18) 0.0686(9) Uani 1 1 d .
H9 H 0.5455 0.3338 -0.2399 0.082 Uiso 1 1 calc R
B10 B 0.2570(5) 0.3598(3) -0.26681(19) 0.0793(11) Uani 1 1 d .
H10 H 0.2847 0.3797 -0.3268 0.095 Uiso 1 1 calc R
B11 B 0.0885(5) 0.4316(3) -0.2304(2) 0.0867(12) Uani 1 1 d .
H11 H 0.0222 0.4913 -0.2705 0.104 Uiso 1 1 calc R
B12 B 0.0911(5) 0.4770(3) -0.1358(2) 0.0834(11) Uani 1 1 d .
H12 H 0.0263 0.5614 -0.1229 0.100 Uiso 1 1 calc R
B13 B 0.2605(4) 0.4487(3) -0.07959(18) 0.0693(9) Uani 1 1 d .
H13 H 0.2870 0.5171 -0.0356 0.083 Uiso 1 1 calc R
B14 B 0.2966(5) 0.4701(3) -0.18617(18) 0.0733(10) Uani 1 1 d .
H1 H 0.112(3) 0.127(2) -0.1178(13) 0.061(7) Uiso 1 1 d .
H14 H 0.351(3) 0.557(3) -0.2003(15) 0.079(8) Uiso 1 1 d .

loop_
_atom_site_aniso_label
_atom_site_aniso_U_11
_atom_site_aniso_U_22
_atom_site_aniso_U_33
_atom_site_aniso_U_23
_atom_site_aniso_U_13
_atom_site_aniso_U_12
C2 0.0692(16) 0.0515(15) 0.0422(14) 0.0028(12) 0.0021(11) -0.0059(13)
C3 0.0668(15) 0.0515(15) 0.0404(14) -0.0038(12) -0.0071(11) -0.0034(12)
C11 0.0828(19) 0.0716(18) 0.0409(15) 0.0080(14) 0.0051(13) 0.0012(15)
C12 0.0738(17) 0.0557(16) 0.0414(15) 0.0098(13) -0.0067(13) -0.0130(14)
C13 0.104(2) 0.070(2) 0.0451(16) 0.0100(14) -0.0131(16) -0.0201(17)
C14 0.105(3) 0.090(2) 0.069(2) 0.0190(19) -0.037(2) -0.034(2)
C15 0.0689(19) 0.092(3) 0.092(3) 0.030(2) -0.0250(19) -0.0155(18)
C16 0.0648(18) 0.074(2) 0.0702(19) 0.0147(16) -0.0044(15) -0.0029(15)
C17 0.0636(16) 0.0573(16) 0.0454(15) 0.0051(13) -0.0070(12) -0.0084(13)
C18 0.0725(17) 0.0644(18) 0.0507(16) -0.0043(14) -0.0102(13) 0.0078(14)
B1 0.071(2) 0.056(2) 0.087(3) 0.0032(19) -0.0181(18) -0.0089(17)
B4 0.099(2) 0.060(2) 0.0480(18) -0.0098(16) -0.0255(17) 0.0048(18)
B5 0.105(3) 0.061(2) 0.094(3) -0.004(2) -0.053(2) 0.006(2)
B6 0.083(2) 0.082(3) 0.107(3) 0.014(2) -0.019(2) 0.011(2)
B7 0.078(2) 0.068(2) 0.078(2) 0.0123(19) 0.0107(18) 0.0095(18)
B8 0.082(2) 0.057(2) 0.0396(16) -0.0021(14) 0.0010(15) -0.0210(16)
B9 0.098(2) 0.070(2) 0.0381(17) -0.0023(16) 0.0018(16) -0.0106(19)
B10 0.132(3) 0.061(2) 0.0437(18) -0.0026(16) -0.0160(19) 0.011(2)
B11 0.119(3) 0.064(2) 0.076(3) 0.010(2) -0.029(2) 0.012(2)
B12 0.117(3) 0.061(2) 0.072(2) 0.0089(19) 0.004(2) 0.022(2)
B13 0.111(3) 0.0493(19) 0.0483(19) -0.0036(15) 0.0064(17) -0.0031(18)
B14 0.120(3) 0.053(2) 0.0469(19) -0.0008(16) 0.0000(18) -0.011(2)

loop_
_atom_type_symbol
_atom_type_description
_atom_type_scat_dispersion_real
_atom_type_scat_dispersion_imag
_atom_type_scat_source
C C 0.0033 0.0016 'International Tables Vol C Tables 4.2.6.8 and 6.1.1.4'
H H 0.0000 0.0000 'International Tables Vol C Tables 4.2.6.8 and 6.1.1.4'
B B 0.0013 0.0007 'International Tables Vol C Tables 4.2.6.8 and 6.1.1.4'

loop_
_geom_angle_atom_site_label_1
_geom_angle_atom_site_label_2
_geom_angle_atom_site_label_3
_geom_angle
C11 C2 C3 113.4(2)
C11 C2 B7 113.2(2)
C3 C2 B7 122.5(2)
C11 C2 B13 121.6(2)
C3 C2 B13 114.6(2)
B7 C2 B13 63.00(19)
C11 C2 B8 119.4(2)
C3 C2 B8 62.15(17)
B7 C2 B8 117.2(2)
B13 C2 B8 61.58(18)
C11 C2 B1 121.0(2)
C3 C2 B1 65.94(17)
B7 C2 B1 62.16(19)
B13 C2 B1 107.8(2)
B8 C2 B1 111.1(2)
C18 C3 C2 114.5(2)
C18 C3 B4 113.2(2)
C2 C3 B4 121.5(2)
C18 C3 B9 121.5(2)
C2 C3 B9 113.9(2)
B4 C3 B9 63.34(18)
C18 C3 B8 120.4(2)
C2 C3 B8 61.81(17)
B4 C3 B8 116.6(2)
B9 C3 B8 61.13(16)
C18 C3 B1 120.9(2)
C2 C3 B1 65.01(17)
B4 C3 B1 62.30(19)
B9 C3 B1 108.2(2)
B8 C3 B1 110.2(2)
C12 C11 C2 114.3(2)
C13 C12 C17 119.3(3)
C13 C12 C11 121.5(3)
C17 C12 C11 119.2(2)
C14 C13 C12 120.6(3)
C13 C14 C15 120.5(3)
C14 C15 C16 120.0(3)
C15 C16 C17 119.6(3)
C16 C17 C12 120.1(2)
C16 C17 C18 121.4(3)
C12 C17 C18 118.6(2)
C17 C18 C3 114.1(2)
B7 B1 B6 55.4(2)
B7 B1 B5 105.2(2)
B6 B1 B5 54.8(2)
B7 B1 B4 128.5(2)
B6 B1 B4 104.6(3)
B5 B1 B4 54.86(19)
B7 B1 C2 52.29(16)
B6 B1 C2 101.6(2)
B5 B1 C2 125.3(2)
B4 B1 C2 97.51(19)
B7 B1 C3 97.9(2)
B6 B1 C3 125.5(2)
B5 B1 C3 101.1(2)
B4 B1 C3 52.06(15)
C2 B1 C3 49.05(13)
C3 B4 B5 119.6(3)
C3 B4 B10 107.9(2)
B5 B4 B10 60.4(2)
C3 B4 B9 59.13(17)
B5 B4 B9 111.3(3)
B10 B4 B9 58.1(2)
C3 B4 B1 65.64(18)
B5 B4 B1 62.4(2)
B10 B4 B1 104.5(2)
B9 B4 B1 107.6(2)
B6 B5 B4 118.5(3)
B6 B5 B11 60.3(2)
B4 B5 B11 111.1(3)
B6 B5 B10 110.7(3)
B4 B5 B10 61.0(2)
B11 B5 B10 59.2(2)
B6 B5 B1 62.4(2)
B4 B5 B1 62.73(19)
B11 B5 B1 104.6(3)
B10 B5 B1 105.1(2)
B5 B6 B11 60.2(2)
B5 B6 B7 118.4(3)
B11 B6 B7 111.3(3)
B5 B6 B12 111.6(3)
B11 B6 B12 59.8(2)
B7 B6 B12 61.0(2)
B5 B6 B1 62.8(2)
B11 B6 B1 104.9(3)
B7 B6 B1 62.2(2)
B12 B6 B1 105.5(2)
C2 B7 B6 119.1(3)
C2 B7 B13 59.15(18)
B6 B7 B13 110.6(3)
C2 B7 B12 108.3(3)
B6 B7 B12 59.8(2)
B13 B7 B12 58.4(2)
C2 B7 B1 65.56(18)
B6 B7 B1 62.4(2)
B13 B7 B1 107.6(2)
B12 B7 B1 104.8(3)
C2 B8 C3 56.04(15)
C2 B8 B9 107.5(2)
C3 B8 B9 59.38(17)
C2 B8 B13 58.97(17)
C3 B8 B13 107.2(2)
B9 B8 B13 119.2(2)
C2 B8 B14 100.7(2)
C3 B8 B14 101.1(2)
B9 B8 B14 63.34(18)
B13 B8 B14 62.72(18)
C3 B9 B10 108.8(3)
C3 B9 B8 59.50(16)
B10 B9 B8 119.6(3)
C3 B9 B4 57.53(17)
B10 B9 B4 60.8(2)
B8 B9 B4 110.2(2)
C3 B9 B14 101.2(2)
B10 B9 B14 62.4(2)
B8 B9 B14 63.26(19)
B4 B9 B14 103.1(3)
B9 B10 B11 121.1(3)
B9 B10 B5 112.4(2)
B11 B10 B5 59.7(2)
B9 B10 B4 61.05(19)
B11 B10 B4 109.7(3)
B5 B10 B4 58.7(2)
B9 B10 B14 64.2(2)
B11 B10 B14 63.4(2)
B5 B10 B14 105.0(3)
B4 B10 B14 104.6(2)
B10 B11 B6 111.8(3)
B10 B11 B5 61.1(2)
B6 B11 B5 59.5(2)
B10 B11 B12 119.4(3)
B6 B11 B12 60.5(2)
B5 B11 B12 111.6(3)
B10 B11 B14 62.7(2)
B6 B11 B14 105.2(2)
B5 B11 B14 105.5(2)
B12 B11 B14 63.1(2)
B13 B12 B11 119.6(3)
B13 B12 B6 111.8(3)
B11 B12 B6 59.7(2)
B13 B12 B7 60.4(2)
B11 B12 B7 109.7(3)
B6 B12 B7 59.1(2)
B13 B12 B14 63.35(19)
B11 B12 B14 62.9(2)
B6 B12 B14 104.5(3)
B7 B12 B14 103.8(2)
C2 B13 B12 109.6(2)
C2 B13 B8 59.45(17)
B12 B13 B8 120.9(2)
C2 B13 B7 57.85(17)
B12 B13 B7 61.2(2)
B8 B13 B7 110.9(2)
C2 B13 B14 101.6(2)
B12 B13 B14 63.3(2)
B8 B13 B14 63.55(19)
B7 B13 B14 104.3(2)
B10 B14 B11 53.9(2)
B10 B14 B12 103.3(3)
B11 B14 B12 54.03(19)
B10 B14 B13 128.4(3)
B11 B14 B13 102.7(2)
B12 B14 B13 53.37(18)
B10 B14 B8 102.6(2)
B11 B14 B8 129.4(2)
B12 B14 B8 103.0(2)
B13 B14 B8 53.73(16)
B10 B14 B9 53.43(17)
B11 B14 B9 102.8(2)
B12 B14 B9 128.9(3)
B13 B14 B9 102.3(2)
B8 B14 B9 53.40(16)

loop_
_geom_bond_atom_site_label_1
_geom_bond_atom_site_label_2
_geom_bond_distance
C2 C11 1.526(3)
C2 C3 1.594(4)
C2 B7 1.662(4)
C2 B13 1.685(4)
C2 B8 1.694(4)
C2 B1 1.913(4)
C3 C18 1.526(3)
C3 B4 1.668(3)
C3 B9 1.697(4)
C3 B8 1.699(4)
C3 B1 1.927(4)
C11 C12 1.493(4)
C12 C13 1.380(4)
C12 C17 1.389(4)
C13 C14 1.363(4)
C14 C15 1.375(5)
C15 C16 1.381(4)
C16 C17 1.384(3)
C17 C18 1.497(3)
B1 B7 1.858(5)
B1 B6 1.860(5)
B1 B5 1.868(5)
B1 B4 1.873(5)
B4 B5 1.723(5)
B4 B10 1.763(5)
B4 B9 1.767(5)
B5 B6 1.715(6)
B5 B11 1.728(5)
B5 B10 1.753(6)
B6 B11 1.728(6)
B6 B7 1.729(5)
B6 B12 1.742(5)
B7 B13 1.749(5)
B7 B12 1.762(5)
B8 B9 1.727(4)
B8 B13 1.730(5)
B8 B14 1.921(5)
B9 B10 1.715(5)
B9 B14 1.923(5)
B10 B11 1.718(5)
B10 B14 1.892(5)
B11 B12 1.730(5)
B11 B14 1.903(5)
B12 B13 1.712(5)
B12 B14 1.906(5)
B13 B14 1.907(4)
